data_7118036
loop_
_publ_author_name
'Gai, Kuo'
'Fang, Xinxin'
'Li, Xuanyi'
'Xu, Jinyi'
'Wu, Xiaoming'
'Lin, Aijun'
'Yao, Hequan'

_publ_section_title
;
 Synthesis of spiro[2.5]octa-4,7-dien-6-one with consecutive quaternary
 centers via 1,6-conjugate addition induced dearomatization of
 para-quinone methides.
;
_journal_issue 87
_journal_name_full 'Chemical communications (Cambridge, England)'
_journal_page_first 15831
_journal_page_last 15834
_journal_paper_doi 10.1039/c5cc06287j
_journal_volume 51
_journal_year 2015
_chemical_formula_sum 'C28 H37 Cl O5'
_chemical_formula_weight 489.03
_chemical_name_systematic 'diethyl 2-(chloro(phenyl)methyl)-2-(3,5-di-tert-butyl-4-hydroxyphenyl)malonate'
_space_group_IT_number 14
_symmetry_cell_setting monoclinic
_symmetry_space_group_name_Hall '-P 2ybc'
_symmetry_space_group_name_H-M 'P 1 21/c 1'
_atom_sites_solution_hydrogens geom
_atom_sites_solution_primary direct
_atom_sites_solution_secondary difmap
_audit_block_doi 10.5517/cc1jh5hp
_audit_creation_method SHELXL-97
_audit_update_record
;
2015-07-23 deposited with the CCDC.
2015-09-04 downloaded from the CCDC.
;
_cell_angle_alpha 90.00
_cell_angle_beta 105.460(5)
_cell_angle_gamma 90.00
_cell_formula_units_Z 4
_cell_length_a 13.459(4)
_cell_length_b 10.509(3)
_cell_length_c 20.134(6)
_cell_measurement_reflns_used 3191
_cell_measurement_temperature 296(2)
_cell_measurement_theta_max 22.48
_cell_measurement_theta_min 2.49
_cell_volume 2744.7(14)
_computing_structure_refinement 'SHELXL-97 (Sheldrick, 2008)'
_computing_structure_solution 'SHELXS-97 (Sheldrick, 2008)'
_diffrn_ambient_temperature 296(2)
_diffrn_measured_fraction_theta_full 0.998
_diffrn_measured_fraction_theta_max 0.998
_diffrn_radiation_monochromator graphite
_diffrn_radiation_source 'fine-focus sealed tube'
_diffrn_radiation_type MoK\a
_diffrn_radiation_wavelength 0.71073
_diffrn_reflns_av_R_equivalents 0.0418
_diffrn_reflns_av_sigmaI/netI 0.0474
_diffrn_reflns_limit_h_max 15
_diffrn_reflns_limit_h_min -16
_diffrn_reflns_limit_k_max 8
_diffrn_reflns_limit_k_min -12
_diffrn_reflns_limit_l_max 23
_diffrn_reflns_limit_l_min -22
_diffrn_reflns_number 14824
_diffrn_reflns_theta_full 25.01
_diffrn_reflns_theta_max 25.01
_diffrn_reflns_theta_min 2.20
_exptl_absorpt_coefficient_mu 0.173
_exptl_absorpt_correction_T_max 0.9674
_exptl_absorpt_correction_T_min 0.9588
_exptl_absorpt_correction_type multi-scan
_exptl_absorpt_process_details sadabs
_exptl_crystal_colour colorless
_exptl_crystal_density_diffrn 1.183
_exptl_crystal_density_method 'not measured'
_exptl_crystal_description block
_exptl_crystal_F_000 1048
_exptl_crystal_recrystallization_method 'Re-crystallisation from solvent: Hexane/DCM'
_exptl_crystal_size_max 0.28
_exptl_crystal_size_mid 0.26
_exptl_crystal_size_min 0.22
_refine_diff_density_max 0.525
_refine_diff_density_min -0.311
_refine_diff_density_rms 0.043
_refine_ls_extinction_method none
_refine_ls_goodness_of_fit_ref 1.146
_refine_ls_hydrogen_treatment mixed
_refine_ls_matrix_type full
_refine_ls_number_parameters 316
_refine_ls_number_reflns 4833
_refine_ls_number_restraints 0
_refine_ls_restrained_S_all 1.146
_refine_ls_R_factor_all 0.0751
_refine_ls_R_factor_gt 0.0499
_refine_ls_shift/su_max 0.003
_refine_ls_shift/su_mean 0.000
_refine_ls_structure_factor_coef Fsqd
_refine_ls_weighting_details 'calc w=1/[\s^2^(Fo^2^)+(0.0656P)^2^+0.4051P] where P=(Fo^2^+2Fc^2^)/3'
_refine_ls_weighting_scheme calc
_refine_ls_wR_factor_gt 0.1324
_refine_ls_wR_factor_ref 0.1476
_reflns_number_gt 3431
_reflns_number_total 4833
_reflns_threshold_expression >2sigma(I)
_cod_data_source_file c5cc06287j2.cif
_cod_data_source_block 20150715laj_0m
_cod_depositor_comments
;
The following automatic conversions were performed:

'_symmetry_cell_setting' value 'Monoclinic' changed to 'monoclinic'
according to
/usr/data/users/saulius/crontab/automatic-downloads/current/RSC/lib/dictionaries/cif_core.dic
dictionary named 'cif_core.dic' version 2.4.2 from 2011-04-26.

Automatic conversion script
Id: cif_fix_values 3271 2015-04-21 07:52:19Z andrius 
;
_cod_original_cell_volume 2744.8(13)
_cod_original_sg_symbol_H-M 'P2(1)/c  '
_cod_database_code 7118036

loop_
_symmetry_equiv_pos_as_xyz
'x, y, z'
'-x, y+1/2, -z+1/2'
'-x, -y, -z'
'x, -y-1/2, z-1/2'

loop_
_atom_site_label
_atom_site_type_symbol
_atom_site_fract_x
_atom_site_fract_y
_atom_site_fract_z
_atom_site_U_iso_or_equiv
_atom_site_adp_type
_atom_site_occupancy
_atom_site_symmetry_multiplicity
_atom_site_calc_flag
_atom_site_refinement_flags
C1 C 0.47585(18) 0.1592(2) 0.34911(13) 0.0469(6) Uani 1 1 d .
C2 C 0.5524(2) 0.2503(3) 0.33031(19) 0.0726(9) Uani 1 1 d .
H2A H 0.6130 0.2042 0.3281 0.109 Uiso 1 1 calc R
H2B H 0.5709 0.3157 0.3647 0.109 Uiso 1 1 calc R
H2C H 0.5213 0.2883 0.2863 0.109 Uiso 1 1 calc R
C3 C 0.4487(2) 0.0504(3) 0.29651(16) 0.0681(8) Uani 1 1 d .
H3A H 0.4020 -0.0073 0.3097 0.102 Uiso 1 1 calc R
H3B H 0.5104 0.0058 0.2952 0.102 Uiso 1 1 calc R
H3C H 0.4166 0.0847 0.2517 0.102 Uiso 1 1 calc R
C4 C 0.5290(2) 0.0991(3) 0.41895(16) 0.0742(10) Uani 1 1 d .
H4A H 0.4830 0.0395 0.4314 0.111 Uiso 1 1 calc R
H4B H 0.5468 0.1646 0.4534 0.111 Uiso 1 1 calc R
H4C H 0.5903 0.0558 0.4158 0.111 Uiso 1 1 calc R
C5 C 0.37709(16) 0.2310(2) 0.35234(12) 0.0371(5) Uani 1 1 d .
C6 C 0.31596(17) 0.2985(2) 0.29569(12) 0.0382(5) Uani 1 1 d .
C7 C 0.22727(16) 0.3663(2) 0.29941(11) 0.0345(5) Uani 1 1 d .
C8 C 0.20081(16) 0.3612(2) 0.36126(11) 0.0338(5) Uani 1 1 d .
H8 H 0.1426 0.4053 0.3649 0.041 Uiso 1 1 calc R
C9 C 0.25687(15) 0.29373(19) 0.41783(11) 0.0307(5) Uani 1 1 d .
C10 C 0.34458(16) 0.2309(2) 0.41203(11) 0.0345(5) Uani 1 1 d .
H10 H 0.3835 0.1865 0.4501 0.041 Uiso 1 1 calc R
C11 C 0.16054(17) 0.4426(2) 0.23814(12) 0.0422(6) Uani 1 1 d .
C12 C 0.2240(2) 0.5456(3) 0.21407(15) 0.0627(8) Uani 1 1 d .
H12A H 0.2551 0.6004 0.2520 0.094 Uiso 1 1 calc R
H12B H 0.1797 0.5946 0.1779 0.094 Uiso 1 1 calc R
H12C H 0.2769 0.5060 0.1973 0.094 Uiso 1 1 calc R
C13 C 0.1097(2) 0.3536(3) 0.17809(14) 0.0610(8) Uani 1 1 d .
H13A H 0.1621 0.3129 0.1613 0.091 Uiso 1 1 calc R
H13B H 0.0654 0.4022 0.1416 0.091 Uiso 1 1 calc R
H13C H 0.0699 0.2902 0.1938 0.091 Uiso 1 1 calc R
C14 C 0.0727(2) 0.5128(3) 0.25809(14) 0.0633(8) Uani 1 1 d .
H14A H 0.0277 0.4520 0.2707 0.095 Uiso 1 1 calc R
H14B H 0.0344 0.5622 0.2196 0.095 Uiso 1 1 calc R
H14C H 0.1010 0.5682 0.2964 0.095 Uiso 1 1 calc R
C15 C 0.21906(16) 0.27655(19) 0.48210(11) 0.0312(5) Uani 1 1 d .
C16 C 0.17416(17) 0.4000(2) 0.50445(12) 0.0382(5) Uani 1 1 d .
C17 C 0.1043(2) 0.4813(3) 0.59314(15) 0.0639(8) Uani 1 1 d .
H17A H 0.0808 0.5485 0.5596 0.077 Uiso 1 1 calc R
H17B H 0.0459 0.4531 0.6090 0.077 Uiso 1 1 calc R
C18 C 0.1832(3) 0.5301(4) 0.6506(2) 0.1047(14) Uani 1 1 d .
H18A H 0.2107 0.4619 0.6818 0.157 Uiso 1 1 calc R
H18B H 0.1541 0.5936 0.6741 0.157 Uiso 1 1 calc R
H18C H 0.2373 0.5673 0.6342 0.157 Uiso 1 1 calc R
C19 C 0.30820(17) 0.2447(2) 0.54562(12) 0.0359(5) Uani 1 1 d .
C20 C 0.4735(2) 0.3149(4) 0.60891(17) 0.0782(10) Uani 1 1 d .
H20A H 0.4987 0.2287 0.6077 0.094 Uiso 1 1 calc R
H20B H 0.4592 0.3283 0.6531 0.094 Uiso 1 1 calc R
C21 C 0.5502(3) 0.4051(5) 0.5999(3) 0.1265(17) Uani 1 1 d .
H21A H 0.5667 0.3882 0.5572 0.190 Uiso 1 1 calc R
H21B H 0.6113 0.3969 0.6374 0.190 Uiso 1 1 calc R
H21C H 0.5235 0.4899 0.5992 0.190 Uiso 1 1 calc R
C22 C 0.13697(17) 0.1679(2) 0.47427(12) 0.0376(5) Uani 1 1 d .
H22 H 0.1238 0.1567 0.5195 0.045 Uiso 1 1 calc R
C23 C 0.16310(17) 0.0387(2) 0.45124(12) 0.0382(5) Uani 1 1 d .
C24 C 0.17567(18) 0.0144(2) 0.38638(13) 0.0467(6) Uani 1 1 d .
H24 H 0.1701 0.0804 0.3548 0.056 Uiso 1 1 calc R
C25 C 0.1964(2) -0.1079(3) 0.36839(17) 0.0632(8) Uani 1 1 d .
H25 H 0.2061 -0.1234 0.3251 0.076 Uiso 1 1 calc R
C26 C 0.2028(2) -0.2067(3) 0.4143(2) 0.0725(9) Uani 1 1 d .
H26 H 0.2170 -0.2888 0.4022 0.087 Uiso 1 1 calc R
C27 C 0.1884(3) -0.1834(3) 0.47750(19) 0.0816(10) Uani 1 1 d .
H27 H 0.1914 -0.2500 0.5084 0.098 Uiso 1 1 calc R
C28 C 0.1693(2) -0.0622(2) 0.49577(15) 0.0609(8) Uani 1 1 d .
H28 H 0.1602 -0.0476 0.5393 0.073 Uiso 1 1 calc R
O1 O 0.34828(13) 0.29295(19) 0.23640(9) 0.0578(5) Uani 1 1 d .
H1 H 0.3049 0.3261 0.2047 0.087 Uiso 1 1 calc R
O2 O 0.31092(13) 0.15632(16) 0.58317(9) 0.0523(5) Uani 1 1 d .
O3 O 0.38041(13) 0.33320(17) 0.55377(9) 0.0513(5) Uani 1 1 d .
O4 O 0.16948(16) 0.50099(16) 0.47801(10) 0.0631(5) Uani 1 1 d .
O5 O 0.14326(15) 0.37572(16) 0.56089(9) 0.0554(5) Uani 1 1 d .
Cl1 Cl 0.01768(4) 0.22167(6) 0.41591(4) 0.0536(2) Uani 1 1 d .

loop_
_atom_site_aniso_label
_atom_site_aniso_U_11
_atom_site_aniso_U_22
_atom_site_aniso_U_33
_atom_site_aniso_U_23
_atom_site_aniso_U_13
_atom_site_aniso_U_12
C1 0.0449(14) 0.0526(15) 0.0468(16) 0.0034(12) 0.0189(12) 0.0162(12)
C2 0.0471(16) 0.079(2) 0.098(3) 0.0013(18) 0.0321(17) 0.0101(15)
C3 0.079(2) 0.0617(19) 0.070(2) -0.0083(15) 0.0305(17) 0.0202(16)
C4 0.0648(18) 0.095(2) 0.062(2) 0.0112(17) 0.0165(16) 0.0468(17)
C5 0.0350(12) 0.0377(12) 0.0386(14) 0.0022(10) 0.0101(10) 0.0070(10)
C6 0.0422(13) 0.0452(14) 0.0308(13) 0.0026(10) 0.0159(10) 0.0027(11)
C7 0.0353(11) 0.0379(12) 0.0295(13) 0.0032(9) 0.0076(10) 0.0017(10)
C8 0.0336(11) 0.0343(12) 0.0333(13) 0.0012(9) 0.0089(10) 0.0033(9)
C9 0.0336(11) 0.0296(11) 0.0286(12) 0.0006(9) 0.0078(9) 0.0011(9)
C10 0.0376(12) 0.0362(12) 0.0299(13) 0.0039(9) 0.0090(9) 0.0047(10)
C11 0.0426(13) 0.0530(15) 0.0295(13) 0.0072(11) 0.0070(10) 0.0078(11)
C12 0.0673(17) 0.0628(19) 0.0551(19) 0.0227(14) 0.0112(15) 0.0064(15)
C13 0.0547(16) 0.086(2) 0.0372(16) -0.0034(14) 0.0038(12) 0.0028(15)
C14 0.0616(16) 0.084(2) 0.0402(16) 0.0162(14) 0.0065(13) 0.0334(16)
C15 0.0356(11) 0.0288(11) 0.0292(12) 0.0018(9) 0.0088(9) 0.0034(9)
C16 0.0440(13) 0.0367(14) 0.0332(14) 0.0004(10) 0.0089(11) 0.0053(10)
C17 0.0809(19) 0.0625(18) 0.0539(19) -0.0115(14) 0.0279(16) 0.0274(16)
C18 0.108(3) 0.099(3) 0.089(3) -0.042(2) -0.003(2) 0.028(2)
C19 0.0434(13) 0.0374(13) 0.0294(13) -0.0015(10) 0.0138(10) 0.0043(10)
C20 0.0575(18) 0.113(3) 0.049(2) 0.0033(18) -0.0115(14) -0.0122(18)
C21 0.070(2) 0.141(4) 0.142(4) -0.007(3) -0.018(2) -0.027(3)
C22 0.0422(12) 0.0348(12) 0.0381(14) 0.0009(10) 0.0144(11) 0.0023(10)
C23 0.0410(12) 0.0331(12) 0.0412(14) -0.0018(10) 0.0121(11) -0.0029(10)
C24 0.0533(14) 0.0405(14) 0.0476(16) -0.0078(11) 0.0157(12) -0.0038(11)
C25 0.0686(18) 0.0567(19) 0.067(2) -0.0243(15) 0.0236(16) -0.0031(15)
C26 0.080(2) 0.0374(16) 0.097(3) -0.0152(17) 0.0182(19) 0.0047(14)
C27 0.124(3) 0.0353(16) 0.078(3) 0.0044(15) 0.013(2) 0.0004(17)
C28 0.094(2) 0.0382(15) 0.0518(18) 0.0009(12) 0.0211(16) -0.0047(14)
O1 0.0584(11) 0.0851(14) 0.0366(11) 0.0145(9) 0.0244(9) 0.0237(10)
O2 0.0645(11) 0.0492(11) 0.0395(11) 0.0126(8) 0.0075(9) 0.0077(9)
O3 0.0477(10) 0.0611(11) 0.0382(10) 0.0045(8) -0.0006(8) -0.0079(9)
O4 0.1093(16) 0.0302(10) 0.0570(12) 0.0042(8) 0.0343(11) 0.0138(10)
O5 0.0822(13) 0.0465(10) 0.0473(11) 0.0006(8) 0.0343(10) 0.0205(9)
Cl1 0.0380(3) 0.0505(4) 0.0697(5) -0.0043(3) 0.0097(3) 0.0033(3)

loop_
_atom_type_symbol
_atom_type_description
_atom_type_scat_dispersion_real
_atom_type_scat_dispersion_imag
_atom_type_scat_source
C C 0.0033 0.0016 'International Tables Vol C Tables 4.2.6.8 and 6.1.1.4'
H H 0.0000 0.0000 'International Tables Vol C Tables 4.2.6.8 and 6.1.1.4'
N N 0.0061 0.0033 'International Tables Vol C Tables 4.2.6.8 and 6.1.1.4'
O O 0.0106 0.0060 'International Tables Vol C Tables 4.2.6.8 and 6.1.1.4'
Cl Cl 0.1484 0.1585 'International Tables Vol C Tables 4.2.6.8 and 6.1.1.4'

loop_
_geom_angle_atom_site_label_1
_geom_angle_atom_site_label_2
_geom_angle_atom_site_label_3
_geom_angle
C2 C1 C3 110.4(2)
C2 C1 C4 107.8(2)
C3 C1 C4 107.1(2)
C2 C1 C5 110.4(2)
C3 C1 C5 110.1(2)
C4 C1 C5 111.0(2)
C1 C2 H2A 109.5
C1 C2 H2B 109.5
H2A C2 H2B 109.5
C1 C2 H2C 109.5
H2A C2 H2C 109.5
H2B C2 H2C 109.5
C1 C3 H3A 109.5
C1 C3 H3B 109.5
H3A C3 H3B 109.5
C1 C3 H3C 109.5
H3A C3 H3C 109.5
H3B C3 H3C 109.5
C1 C4 H4A 109.5
C1 C4 H4B 109.5
H4A C4 H4B 109.5
C1 C4 H4C 109.5
H4A C4 H4C 109.5
H4B C4 H4C 109.5
C10 C5 C6 116.90(19)
C10 C5 C1 120.7(2)
C6 C5 C1 122.4(2)
O1 C6 C7 122.4(2)
O1 C6 C5 115.47(19)
C7 C6 C5 122.1(2)
C8 C7 C6 117.0(2)
C8 C7 C11 120.30(19)
C6 C7 C11 122.8(2)
C9 C8 C7 123.1(2)
C9 C8 H8 118.5
C7 C8 H8 118.5
C8 C9 C10 117.7(2)
C8 C9 C15 121.91(19)
C10 C9 C15 120.06(18)
C5 C10 C9 123.1(2)
C5 C10 H10 118.4
C9 C10 H10 118.4
C12 C11 C13 110.4(2)
C12 C11 C14 106.0(2)
C13 C11 C14 106.6(2)
C12 C11 C7 111.39(19)
C13 C11 C7 110.8(2)
C14 C11 C7 111.4(2)
C11 C12 H12A 109.5
C11 C12 H12B 109.5
H12A C12 H12B 109.5
C11 C12 H12C 109.5
H12A C12 H12C 109.5
H12B C12 H12C 109.5
C11 C13 H13A 109.5
C11 C13 H13B 109.5
H13A C13 H13B 109.5
C11 C13 H13C 109.5
H13A C13 H13C 109.5
H13B C13 H13C 109.5
C11 C14 H14A 109.5
C11 C14 H14B 109.5
H14A C14 H14B 109.5
C11 C14 H14C 109.5
H14A C14 H14C 109.5
H14B C14 H14C 109.5
C9 C15 C19 111.65(17)
C9 C15 C16 113.12(17)
C19 C15 C16 102.66(17)
C9 C15 C22 112.79(17)
C19 C15 C22 107.31(17)
C16 C15 C22 108.69(17)
O4 C16 O5 124.3(2)
O4 C16 C15 126.9(2)
O5 C16 C15 108.77(18)
C18 C17 O5 110.7(2)
C18 C17 H17A 109.5
O5 C17 H17A 109.5
C18 C17 H17B 109.5
O5 C17 H17B 109.5
H17A C17 H17B 108.1
C17 C18 H18A 109.5
C17 C18 H18B 109.5
H18A C18 H18B 109.5
C17 C18 H18C 109.5
H18A C18 H18C 109.5
H18B C18 H18C 109.5
O2 C19 O3 124.9(2)
O2 C19 C15 125.6(2)
O3 C19 C15 109.51(19)
O3 C20 C21 108.5(3)
O3 C20 H20A 110.0
C21 C20 H20A 110.0
O3 C20 H20B 110.0
C21 C20 H20B 110.0
H20A C20 H20B 108.4
C20 C21 H21A 109.5
C20 C21 H21B 109.5
H21A C21 H21B 109.5
C20 C21 H21C 109.5
H21A C21 H21C 109.5
H21B C21 H21C 109.5
C23 C22 C15 118.13(18)
C23 C22 Cl1 108.73(16)
C15 C22 Cl1 108.53(15)
C23 C22 H22 107.0
C15 C22 H22 107.0
Cl1 C22 H22 107.0
C28 C23 C24 118.1(2)
C28 C23 C22 118.2(2)
C24 C23 C22 123.6(2)
C25 C24 C23 120.2(3)
C25 C24 H24 119.9
C23 C24 H24 119.9
C24 C25 C26 120.3(3)
C24 C25 H25 119.8
C26 C25 H25 119.8
C27 C26 C25 119.5(3)
C27 C26 H26 120.2
C25 C26 H26 120.2
C26 C27 C28 120.2(3)
C26 C27 H27 119.9
C28 C27 H27 119.9
C27 C28 C23 121.6(3)
C27 C28 H28 119.2
C23 C28 H28 119.2
C6 O1 H1 109.5
C19 O3 C20 117.3(2)
C16 O5 C17 117.8(2)

loop_
_geom_bond_atom_site_label_1
_geom_bond_atom_site_label_2
_geom_bond_distance
C1 C2 1.526(4)
C1 C3 1.535(4)
C1 C4 1.533(4)
C1 C5 1.545(3)
C2 H2A 0.9600
C2 H2B 0.9600
C2 H2C 0.9600
C3 H3A 0.9600
C3 H3B 0.9600
C3 H3C 0.9600
C4 H4A 0.9600
C4 H4B 0.9600
C4 H4C 0.9600
C5 C10 1.384(3)
C5 C6 1.407(3)
C6 O1 1.376(3)
C6 C7 1.409(3)
C7 C8 1.384(3)
C7 C11 1.543(3)
C8 C9 1.383(3)
C8 H8 0.9300
C9 C10 1.384(3)
C9 C15 1.522(3)
C10 H10 0.9300
C11 C12 1.535(4)
C11 C13 1.537(4)
C11 C14 1.535(3)
C12 H12A 0.9600
C12 H12B 0.9600
C12 H12C 0.9600
C13 H13A 0.9600
C13 H13B 0.9600
C13 H13C 0.9600
C14 H14A 0.9600
C14 H14B 0.9600
C14 H14C 0.9600
C15 C19 1.539(3)
C15 C16 1.548(3)
C15 C22 1.567(3)
C16 O4 1.182(3)
C16 O5 1.335(3)
C17 C18 1.440(4)
C17 O5 1.453(3)
C17 H17A 0.9700
C17 H17B 0.9700
C18 H18A 0.9600
C18 H18B 0.9600
C18 H18C 0.9600
C19 O2 1.192(3)
C19 O3 1.324(3)
C20 O3 1.448(3)
C20 C21 1.448(5)
C20 H20A 0.9700
C20 H20B 0.9700
C21 H21A 0.9600
C21 H21B 0.9600
C21 H21C 0.9600
C22 C23 1.507(3)
C22 Cl1 1.809(2)
C22 H22 0.9800
C23 C28 1.376(4)
C23 C24 1.385(3)
C24 C25 1.383(4)
C24 H24 0.9300
C25 C26 1.378(4)
C25 H25 0.9300
C26 C27 1.359(5)
C26 H26 0.9300
C27 C28 1.370(4)
C27 H27 0.9300
C28 H28 0.9300
O1 H1 0.8200

loop_
_geom_torsion_atom_site_label_1
_geom_torsion_atom_site_label_2
_geom_torsion_atom_site_label_3
_geom_torsion_atom_site_label_4
_geom_torsion
C2 C1 C5 C10 -122.1(3)
C3 C1 C5 C10 115.7(3)
C4 C1 C5 C10 -2.7(3)
C2 C1 C5 C6 58.2(3)
C3 C1 C5 C6 -63.9(3)
C4 C1 C5 C6 177.7(3)
C10 C5 C6 O1 -177.7(2)
C1 C5 C6 O1 1.9(3)
C10 C5 C6 C7 1.8(3)
C1 C5 C6 C7 -178.5(2)
O1 C6 C7 C8 177.9(2)
C5 C6 C7 C8 -1.6(3)
O1 C6 C7 C11 -1.6(3)
C5 C6 C7 C11 178.9(2)
C6 C7 C8 C9 -0.1(3)
C11 C7 C8 C9 179.5(2)
C7 C8 C9 C10 1.4(3)
C7 C8 C9 C15 -172.4(2)
C6 C5 C10 C9 -0.4(3)
C1 C5 C10 C9 179.9(2)
C8 C9 C10 C5 -1.1(3)
C15 C9 C10 C5 172.8(2)
C8 C7 C11 C12 121.9(2)
C6 C7 C11 C12 -58.6(3)
C8 C7 C11 C13 -114.8(2)
C6 C7 C11 C13 64.8(3)
C8 C7 C11 C14 3.7(3)
C6 C7 C11 C14 -176.7(2)
C8 C9 C15 C19 -158.6(2)
C10 C9 C15 C19 27.7(3)
C8 C9 C15 C16 -43.4(3)
C10 C9 C15 C16 143.0(2)
C8 C9 C15 C22 80.5(2)
C10 C9 C15 C22 -93.2(2)
C9 C15 C16 O4 -1.8(3)
C19 C15 C16 O4 118.7(3)
C22 C15 C16 O4 -127.9(3)
C9 C15 C16 O5 -179.98(18)
C19 C15 C16 O5 -59.5(2)
C22 C15 C16 O5 53.9(2)
C9 C15 C19 O2 -127.1(2)
C16 C15 C19 O2 111.4(2)
C22 C15 C19 O2 -3.1(3)
C9 C15 C19 O3 55.1(2)
C16 C15 C19 O3 -66.4(2)
C22 C15 C19 O3 179.12(17)
C9 C15 C22 C23 52.4(3)
C19 C15 C22 C23 -70.9(2)
C16 C15 C22 C23 178.71(19)
C9 C15 C22 Cl1 -71.84(19)
C19 C15 C22 Cl1 164.78(14)
C16 C15 C22 Cl1 54.4(2)
C15 C22 C23 C28 117.1(3)
Cl1 C22 C23 C28 -118.7(2)
C15 C22 C23 C24 -66.6(3)
Cl1 C22 C23 C24 57.6(3)
C28 C23 C24 C25 -1.6(4)
C22 C23 C24 C25 -177.9(2)
C23 C24 C25 C26 1.2(4)
C24 C25 C26 C27 0.1(5)
C25 C26 C27 C28 -1.1(5)
C26 C27 C28 C23 0.7(5)
C24 C23 C28 C27 0.7(4)
C22 C23 C28 C27 177.2(3)
O2 C19 O3 C20 5.7(4)
C15 C19 O3 C20 -176.4(2)
C21 C20 O3 C19 167.7(3)
O4 C16 O5 C17 -2.0(4)
C15 C16 O5 C17 176.2(2)
C18 C17 O5 C16 -98.4(3)
